data_7227575
loop_
_publ_author_name
'August Ridenour, J.'
'Carter, Korey P.'
'Cahill, Christopher L.'

_publ_section_title
;
 RE-p-halobenzoic acid--terpyridine complexes, part III: structural and
 supramolecular trends in a series of p-iodobenzoic acid rare-earth hybrid
 materials
;
_journal_issue 8
_journal_name_full CrystEngComm
_journal_page_first 1190
_journal_paper_doi 10.1039/C6CE02356H
_journal_volume 19
_journal_year 2017
_chemical_formula_sum 'C72 H50 I6 N6 O14 Pr2'
_chemical_formula_weight 2266.40
_space_group_crystal_system triclinic
_space_group_IT_number 2
_space_group_name_Hall '-P 1'
_space_group_name_H-M_alt 'P -1'
_symmetry_cell_setting triclinic
_symmetry_Int_Tables_number 2
_symmetry_space_group_name_Hall '-P 1'
_symmetry_space_group_name_H-M 'P -1'
_atom_sites_solution_hydrogens mixed
_audit_creation_method SHELXL-2014/7
_audit_update_record
;
2016-11-03 deposited with the CCDC.
2017-01-30 downloaded from the CCDC.
;
_cell_angle_alpha 69.2460(10)
_cell_angle_beta 88.950(2)
_cell_angle_gamma 73.0660(10)
_cell_formula_units_Z 1
_cell_length_a 11.1520(3)
_cell_length_b 12.9748(4)
_cell_length_c 14.5744(4)
_cell_measurement_reflns_used 25185
_cell_measurement_temperature 293(2)
_cell_measurement_theta_max 52.043
_cell_measurement_theta_min 4.347
_cell_volume 1877.98(9)
_computing_cell_refinement 'SAINT, Bruker-AXS'
_computing_data_collection 'APEX, Bruker-AXS'
_computing_data_reduction 'SAINT, Bruker-AXS'
_computing_molecular_graphics 'WinGX (Farrugia, 2012)'
_computing_publication_material 'Crystal Maker (Palmer, 2009)'
_computing_structure_refinement 'SHELXL-2014/7 (Sheldrick, 2014)'
_computing_structure_solution 'Superflip (Chapuis, 2007)'
_diffrn_ambient_temperature 293(2)
_diffrn_measured_fraction_theta_full 1.000
_diffrn_measured_fraction_theta_max 0.997
_diffrn_measurement_device_type 'Bruker SMART APEXII'
_diffrn_measurement_method 'omega scans'
_diffrn_radiation_type MoK\a
_diffrn_radiation_wavelength 0.71073
_diffrn_reflns_av_R_equivalents 0.0259
_diffrn_reflns_av_unetI/netI 0.0307
_diffrn_reflns_Laue_measured_fraction_full 1.000
_diffrn_reflns_Laue_measured_fraction_max 0.997
_diffrn_reflns_limit_h_max 14
_diffrn_reflns_limit_h_min -14
_diffrn_reflns_limit_k_max 17
_diffrn_reflns_limit_k_min -17
_diffrn_reflns_limit_l_max 19
_diffrn_reflns_limit_l_min -19
_diffrn_reflns_number 25183
_diffrn_reflns_point_group_measured_fraction_full 1.000
_diffrn_reflns_point_group_measured_fraction_max 0.997
_diffrn_reflns_theta_full 25.500
_diffrn_reflns_theta_max 27.792
_diffrn_reflns_theta_min 1.501
_diffrn_source 'fine-focused sealed tube'
_diffrn_source_type Siemens
_exptl_absorpt_coefficient_mu 3.813
_exptl_absorpt_correction_T_max 0.7456
_exptl_absorpt_correction_T_min 0.6513
_exptl_absorpt_correction_type multi-scan
_exptl_absorpt_process_details 'SADABS, G. Sheldrick (2015)'
_exptl_crystal_colour Colorless
_exptl_crystal_density_diffrn 2.004
_exptl_crystal_description Plate
_exptl_crystal_F_000 1072
_exptl_crystal_recrystallization_method Hydrothermal
_exptl_crystal_size_max 0.237
_exptl_crystal_size_mid 0.235
_exptl_crystal_size_min 0.221
_refine_diff_density_max 1.598
_refine_diff_density_min -2.004
_refine_diff_density_rms 0.098
_refine_ls_extinction_method none
_refine_ls_goodness_of_fit_ref 1.043
_refine_ls_hydrogen_treatment mixed
_refine_ls_matrix_type full
_refine_ls_number_parameters 469
_refine_ls_number_reflns 8854
_refine_ls_number_restraints 0
_refine_ls_restrained_S_all 1.043
_refine_ls_R_factor_all 0.0498
_refine_ls_R_factor_gt 0.0379
_refine_ls_shift/su_max 0.003
_refine_ls_shift/su_mean 0.000
_refine_ls_structure_factor_coef Fsqd
_refine_ls_weighting_details 'w=1/[\s^2^(Fo^2^)+(0.0428P)^2^+2.8668P] where P=(Fo^2^+2Fc^2^)/3'
_refine_ls_weighting_scheme calc
_refine_ls_wR_factor_gt 0.0917
_refine_ls_wR_factor_ref 0.0986
_reflns_Friedel_coverage 0.000
_reflns_number_gt 7262
_reflns_number_total 8854
_reflns_threshold_expression 'I > 2\s(I)'
_cod_data_source_file c6ce02356h2.cif
_cod_data_source_block Complex_3
_cod_depositor_comments 'Adding full bibliography for 7227558--7227578.cif.'
_cod_database_code 7227575
_shelx_space_group_comment
;
The symmetry employed for this shelxl refinement is uniquely defined
by the following loop, which should always be used as a source of
symmetry information in preference to the above space-group names.
They are only intended as comments.
;
_shelx_estimated_absorpt_t_min 0.465
_shelx_estimated_absorpt_t_max 0.486

loop_
_space_group_symop_operation_xyz
'x, y, z'
'-x, -y, -z'

loop_
_atom_site_label
_atom_site_type_symbol
_atom_site_fract_x
_atom_site_fract_y
_atom_site_fract_z
_atom_site_U_iso_or_equiv
_atom_site_adp_type
_atom_site_occupancy
_atom_site_site_symmetry_order
_atom_site_calc_flag
_atom_site_refinement_flags_posn
_atom_site_refinement_flags_adp
_atom_site_refinement_flags_occupancy
_atom_site_disorder_assembly
_atom_site_disorder_group
C1 C 0.4046(4) 0.2618(4) 0.8698(4) 0.0526(12) Uani 1 1 d . . . . .
H1 H 0.3693 0.3337 0.8749 0.063 Uiso 1 1 calc R U . . .
C2 C 0.3350(5) 0.2263(4) 0.8167(4) 0.0549(12) Uani 1 1 d . . . . .
H2 H 0.2553 0.2729 0.7862 0.066 Uiso 1 1 calc R U . . .
C3 C 0.3875(5) 0.1194(5) 0.8103(4) 0.0568(12) Uani 1 1 d . . . . .
H3 H 0.3435 0.0921 0.7753 0.068 Uiso 1 1 calc R U . . .
C4 C 0.5038(5) 0.0545(4) 0.8554(4) 0.0524(11) Uani 1 1 d . . . . .
H4 H 0.5400 -0.0178 0.8513 0.063 Uiso 1 1 calc R U . . .
C5 C 0.5694(4) 0.0945(3) 0.9075(3) 0.0389(9) Uani 1 1 d . . . . .
C6 C 0.6948(4) 0.0232(3) 0.9608(3) 0.0418(10) Uani 1 1 d . . . . .
C7 C 0.7567(5) -0.0852(4) 0.9560(4) 0.0587(13) Uani 1 1 d . . . . .
H7 H 0.7216 -0.1127 0.9156 0.070 Uiso 1 1 calc R U . . .
C8 C 0.8693(5) -0.1503(4) 1.0112(5) 0.0694(16) Uani 1 1 d . . . . .
H8 H 0.9108 -0.2226 1.0087 0.083 Uiso 1 1 calc R U . . .
C9 C 0.9202(5) -0.1092(4) 1.0693(4) 0.0603(14) Uani 1 1 d . . . . .
H9 H 0.9971 -0.1527 1.1064 0.072 Uiso 1 1 calc R U . . .
C10 C 0.8562(4) -0.0012(4) 1.0730(3) 0.0466(11) Uani 1 1 d . . . . .
C23 C 0.4825(4) 0.2105(4) 1.1665(3) 0.0420(9) Uani 1 1 d . . . . .
C24 C 0.4077(4) 0.1920(4) 1.2536(3) 0.0422(9) Uani 1 1 d . . . . .
C29 C 0.4397(5) 0.0870(4) 1.3309(4) 0.0579(13) Uani 1 1 d . . . . .
H18 H 0.5087 0.0272 1.3286 0.069 Uiso 1 1 calc R U . . .
C28 C 0.3709(6) 0.0688(5) 1.4121(4) 0.0699(15) Uani 1 1 d . . . . .
H19 H 0.3924 -0.0030 1.4633 0.084 Uiso 1 1 calc R U . . .
C27 C 0.2699(5) 0.1586(5) 1.4161(4) 0.0627(14) Uani 1 1 d . . . . .
C26 C 0.2389(5) 0.2648(5) 1.3404(4) 0.0651(14) Uani 1 1 d . . . . .
H21 H 0.1729 0.3258 1.3445 0.078 Uiso 1 1 calc R U . . .
C25 C 0.3053(4) 0.2810(4) 1.2588(4) 0.0537(12) Uani 1 1 d . . . . .
H22 H 0.2816 0.3521 1.2067 0.064 Uiso 1 1 calc R U . . .
C16 C 0.8168(4) 0.3582(4) 0.8719(3) 0.0413(9) Uani 1 1 d . . . . .
C17 C 0.9048(4) 0.4027(3) 0.8004(3) 0.0420(9) Uani 1 1 d . . . . .
C22 C 0.9140(5) 0.3846(4) 0.7127(4) 0.0521(11) Uani 1 1 d . . . . .
H25 H 0.8631 0.3472 0.6961 0.063 Uiso 1 1 calc R U . . .
C21 C 0.9997(5) 0.4224(5) 0.6489(4) 0.0603(13) Uani 1 1 d . . . . .
H26 H 1.0064 0.4103 0.5896 0.072 Uiso 1 1 calc R U . . .
C20 C 1.0738(5) 0.4772(5) 0.6737(4) 0.0557(12) Uani 1 1 d . . . . .
C19 C 1.0666(5) 0.4961(4) 0.7604(4) 0.0573(12) Uani 1 1 d . . . . .
H28 H 1.1184 0.5331 0.7763 0.069 Uiso 1 1 calc R U . . .
C18 C 0.9808(4) 0.4593(4) 0.8244(4) 0.0519(11) Uani 1 1 d . . . . .
H29 H 0.9742 0.4725 0.8832 0.062 Uiso 1 1 calc R U . . .
C30 C 0.5639(4) 0.4477(3) 1.1560(3) 0.0356(8) Uani 1 1 d . . . . .
C31 C 0.5661(4) 0.3962(3) 1.2659(3) 0.0366(8) Uani 1 1 d . . . . .
C32 C 0.4856(4) 0.4563(4) 1.3162(3) 0.0476(10) Uani 1 1 d . . . . .
H32 H 0.4277 0.5278 1.2813 0.057 Uiso 1 1 calc R U . . .
C33 C 0.4909(5) 0.4108(5) 1.4175(4) 0.0600(13) Uani 1 1 d . . . . .
H33 H 0.4359 0.4508 1.4509 0.072 Uiso 1 1 calc R U . . .
C34 C 0.5781(6) 0.3056(4) 1.4691(4) 0.0591(13) Uani 1 1 d . . . . .
C35 C 0.6548(5) 0.2429(4) 1.4208(4) 0.0581(13) Uani 1 1 d . . . . .
H35 H 0.7108 0.1704 1.4559 0.070 Uiso 1 1 calc R U . . .
C36 C 0.6480(5) 0.2886(4) 1.3192(3) 0.0512(11) Uani 1 1 d . . . . .
H36 H 0.6997 0.2459 1.2861 0.061 Uiso 1 1 calc R U . . .
N1 N 0.5198(3) 0.1988(3) 0.9143(3) 0.0428(8) Uani 1 1 d . . . . .
N2 N 0.7461(3) 0.0643(3) 1.0183(3) 0.0393(8) Uani 1 1 d . . . . .
N3 N 0.8596(4) 0.1605(3) 1.1154(3) 0.0516(9) Uani 1 1 d . . . . .
O4 O 0.5934(3) 0.1464(2) 1.1741(2) 0.0476(7) Uani 1 1 d . . . . .
O3 O 0.4331(3) 0.2919(3) 1.0866(2) 0.0567(9) Uani 1 1 d . . . . .
O2 O 0.7670(3) 0.2880(3) 0.8596(2) 0.0464(7) Uani 1 1 d . . . . .
O1 O 0.7976(3) 0.3907(3) 0.9440(3) 0.0559(8) Uani 1 1 d . . . . .
O6 O 0.5097(3) 0.4535(2) 0.8875(2) 0.0505(8) Uani 1 1 d . . . . .
O5 O 0.6385(3) 0.3885(2) 1.1146(2) 0.0467(7) Uani 1 1 d . . . . .
I2 I 0.16679(6) 0.13027(6) 1.53916(4) 0.1207(2) Uani 1 1 d . . . . .
I1 I 1.20603(5) 0.52898(6) 0.58081(4) 0.1060(2) Uani 1 1 d . . . . .
Pr1 Pr 0.64077(2) 0.28260(2) 1.00964(2) 0.03429(7) Uani 1 1 d . . . . .
OW1 O 0.1848(6) 0.4188(7) 0.9978(5) 0.100(2) Uani 1 1 d . . . . .
I3A I 0.6125(3) 0.2484(4) 1.6277(2) 0.0763(9) Uani 0.52(2) 1 d . . P A 1
I3B I 0.5737(16) 0.2377(4) 1.6167(5) 0.116(2) Uani 0.48(2) 1 d . . P A 2
C11 C 0.9099(4) 0.0469(4) 1.1343(4) 0.0506(11) Uani 1 1 d . . . . .
C15 C 0.9099(5) 0.2087(5) 1.1659(4) 0.0697(16) Uani 1 1 d . . . . .
H15 H 0.8771 0.2879 1.1516 0.084 Uiso 1 1 calc R U . . .
C12 C 1.0092(6) -0.0197(5) 1.2067(5) 0.0809(19) Uani 1 1 d . . . . .
H12 H 1.0431 -0.0986 1.2197 0.097 Uiso 1 1 calc R U . . .
C14 C 1.0088(6) 0.1452(7) 1.2383(5) 0.092(2) Uani 1 1 d . . . . .
H14 H 1.0412 0.1813 1.2724 0.111 Uiso 1 1 calc R U . . .
C13 C 1.0575(6) 0.0316(7) 1.2591(6) 0.100(2) Uani 1 1 d . . . . .
H13 H 1.1232 -0.0124 1.3084 0.120 Uiso 1 1 calc R U . . .
HW1A H 0.241(7) 0.390(7) 1.013(6) 0.09(3) Uiso 1 1 d . . . . .
HW1B H 0.166(7) 0.482(7) 0.994(6) 0.09(3) Uiso 1 1 d . . . . .

loop_
_atom_site_aniso_label
_atom_site_aniso_U_11
_atom_site_aniso_U_22
_atom_site_aniso_U_33
_atom_site_aniso_U_23
_atom_site_aniso_U_13
_atom_site_aniso_U_12
C1 0.046(3) 0.042(2) 0.065(3) -0.021(2) -0.001(2) -0.004(2)
C2 0.053(3) 0.055(3) 0.052(3) -0.013(2) -0.002(2) -0.016(2)
C3 0.068(3) 0.068(3) 0.047(3) -0.026(2) 0.012(2) -0.033(3)
C4 0.068(3) 0.044(2) 0.050(3) -0.023(2) 0.013(2) -0.018(2)
C5 0.050(2) 0.0310(19) 0.035(2) -0.0114(16) 0.0117(17) -0.0118(17)
C6 0.048(2) 0.031(2) 0.042(2) -0.0115(17) 0.0184(19) -0.0080(17)
C7 0.070(3) 0.038(2) 0.072(3) -0.030(2) 0.019(3) -0.010(2)
C8 0.068(3) 0.035(2) 0.089(4) -0.023(3) 0.022(3) 0.007(2)
C9 0.051(3) 0.037(2) 0.074(4) -0.012(2) 0.009(3) 0.004(2)
C10 0.039(2) 0.032(2) 0.053(3) -0.0054(19) 0.0110(19) 0.0008(17)
C23 0.049(2) 0.036(2) 0.042(2) -0.0166(18) 0.0072(19) -0.0120(19)
C24 0.045(2) 0.043(2) 0.043(2) -0.0198(19) 0.0063(18) -0.0147(19)
C29 0.070(3) 0.044(3) 0.051(3) -0.016(2) 0.017(2) -0.008(2)
C28 0.086(4) 0.060(3) 0.056(3) -0.014(3) 0.024(3) -0.021(3)
C27 0.060(3) 0.080(4) 0.055(3) -0.029(3) 0.023(2) -0.025(3)
C26 0.052(3) 0.066(3) 0.066(3) -0.024(3) 0.015(3) -0.003(3)
C25 0.046(3) 0.049(3) 0.055(3) -0.014(2) 0.007(2) -0.005(2)
C16 0.036(2) 0.034(2) 0.043(2) -0.0099(18) 0.0005(17) 0.0002(17)
C17 0.040(2) 0.035(2) 0.043(2) -0.0106(18) 0.0047(18) -0.0026(17)
C22 0.049(3) 0.062(3) 0.049(3) -0.020(2) 0.009(2) -0.023(2)
C21 0.062(3) 0.076(4) 0.047(3) -0.024(3) 0.011(2) -0.025(3)
C20 0.042(3) 0.066(3) 0.054(3) -0.012(2) 0.005(2) -0.022(2)
C19 0.053(3) 0.056(3) 0.063(3) -0.019(2) 0.002(2) -0.019(2)
C18 0.051(3) 0.049(3) 0.054(3) -0.021(2) 0.005(2) -0.012(2)
C30 0.041(2) 0.0284(18) 0.036(2) -0.0129(16) -0.0039(16) -0.0066(16)
C31 0.041(2) 0.0308(19) 0.040(2) -0.0154(17) 0.0018(17) -0.0101(16)
C32 0.045(2) 0.042(2) 0.051(3) -0.019(2) 0.008(2) -0.0042(19)
C33 0.062(3) 0.060(3) 0.056(3) -0.026(3) 0.027(2) -0.011(2)
C34 0.084(4) 0.051(3) 0.041(3) -0.013(2) 0.019(2) -0.024(3)
C35 0.083(4) 0.033(2) 0.042(3) -0.0058(19) 0.006(2) -0.006(2)
C36 0.066(3) 0.035(2) 0.044(3) -0.0152(19) 0.003(2) -0.002(2)
N1 0.044(2) 0.0342(18) 0.049(2) -0.0185(16) 0.0032(16) -0.0059(15)
N2 0.0407(19) 0.0304(17) 0.0399(19) -0.0103(14) 0.0108(15) -0.0044(14)
N3 0.040(2) 0.054(2) 0.054(2) -0.0229(19) -0.0009(17) -0.0009(17)
O4 0.0504(18) 0.0343(15) 0.0505(18) -0.0144(13) 0.0136(14) -0.0036(13)
O3 0.0447(18) 0.065(2) 0.0424(18) -0.0101(16) 0.0055(14) -0.0027(16)
O2 0.0509(18) 0.0418(16) 0.0506(18) -0.0221(14) 0.0141(14) -0.0140(14)
O1 0.065(2) 0.062(2) 0.055(2) -0.0328(17) 0.0180(17) -0.0257(17)
O6 0.060(2) 0.0336(15) 0.0443(17) -0.0122(13) -0.0043(14) 0.0033(14)
O5 0.0590(19) 0.0378(16) 0.0392(16) -0.0195(13) 0.0009(14) -0.0016(14)
I2 0.1118(4) 0.1534(5) 0.0772(3) -0.0306(3) 0.0540(3) -0.0287(4)
I1 0.0823(3) 0.1752(6) 0.0745(3) -0.0312(3) 0.0235(2) -0.0786(4)
Pr1 0.03621(12) 0.02798(11) 0.03330(12) -0.01237(8) 0.00341(8) -0.00048(8)
OW1 0.072(4) 0.111(5) 0.119(5) -0.071(4) -0.027(3) 0.005(3)
I3A 0.106(2) 0.0668(11) 0.0353(6) -0.0066(5) 0.0139(8) -0.0117(9)
I3B 0.216(5) 0.0762(9) 0.0424(12) -0.0124(8) 0.048(2) -0.038(2)
C11 0.036(2) 0.048(3) 0.050(3) -0.008(2) 0.0023(19) 0.0011(19)
C15 0.056(3) 0.074(4) 0.075(4) -0.037(3) -0.011(3) -0.001(3)
C12 0.058(3) 0.061(3) 0.091(5) -0.008(3) -0.023(3) 0.008(3)
C14 0.064(4) 0.120(6) 0.091(5) -0.054(5) -0.024(3) -0.003(4)
C13 0.062(4) 0.112(6) 0.096(5) -0.023(5) -0.036(4) 0.002(4)

loop_
_atom_type_symbol
_atom_type_description
_atom_type_scat_dispersion_real
_atom_type_scat_dispersion_imag
_atom_type_scat_source
C C 0.0033 0.0016 'International Tables Vol C Tables 4.2.6.8 and 6.1.1.4'
H H 0.0000 0.0000 'International Tables Vol C Tables 4.2.6.8 and 6.1.1.4'
N N 0.0061 0.0033 'International Tables Vol C Tables 4.2.6.8 and 6.1.1.4'
O O 0.0106 0.0060 'International Tables Vol C Tables 4.2.6.8 and 6.1.1.4'
I I -0.4742 1.8119 'International Tables Vol C Tables 4.2.6.8 and 6.1.1.4'
Pr Pr -0.2180 2.8214 'International Tables Vol C Tables 4.2.6.8 and 6.1.1.4'

loop_
_geom_angle_atom_site_label_1
_geom_angle_atom_site_label_2
_geom_angle_atom_site_label_3
_geom_angle
_geom_angle_site_symmetry_1
N1 C1 C2 123.6(4) .
N1 C1 H1 118.2 .
C2 C1 H1 118.2 .
C3 C2 C1 117.7(5) .
C3 C2 H2 121.1 .
C1 C2 H2 121.1 .
C4 C3 C2 119.3(5) .
C4 C3 H3 120.4 .
C2 C3 H3 120.4 .
C3 C4 C5 120.5(4) .
C3 C4 H4 119.7 .
C5 C4 H4 119.7 .
N1 C5 C4 121.0(4) .
N1 C5 C6 117.3(4) .
C4 C5 C6 121.6(4) .
N2 C6 C7 120.6(4) .
N2 C6 C5 117.5(3) .
C7 C6 C5 121.9(4) .
C8 C7 C6 119.4(5) .
C8 C7 H7 120.3 .
C6 C7 H7 120.3 .
C9 C8 C7 119.9(5) .
C9 C8 H8 120.0 .
C7 C8 H8 120.0 .
C8 C9 C10 119.4(5) .
C8 C9 H9 120.3 .
C10 C9 H9 120.3 .
N2 C10 C9 121.3(5) .
N2 C10 C11 117.9(4) .
C9 C10 C11 120.8(4) .
O4 C23 O3 121.1(4) .
O4 C23 C24 119.9(4) .
O3 C23 C24 119.0(4) .
O4 C23 Pr1 61.9(2) .
O3 C23 Pr1 60.4(2) .
C24 C23 Pr1 168.0(3) .
C29 C24 C25 118.7(4) .
C29 C24 C23 120.7(4) .
C25 C24 C23 120.6(4) .
C24 C29 C28 121.2(5) .
C24 C29 H18 119.4 .
C28 C29 H18 119.4 .
C27 C28 C29 119.1(5) .
C27 C28 H19 120.4 .
C29 C28 H19 120.4 .
C26 C27 C28 120.2(5) .
C26 C27 I2 120.9(4) .
C28 C27 I2 118.9(4) .
C25 C26 C27 120.2(5) .
C25 C26 H21 119.9 .
C27 C26 H21 119.9 .
C26 C25 C24 120.5(5) .
C26 C25 H22 119.8 .
C24 C25 H22 119.8 .
O1 C16 O2 122.1(4) .
O1 C16 C17 118.4(4) .
O2 C16 C17 119.5(4) .
O1 C16 Pr1 60.0(2) .
O2 C16 Pr1 62.2(2) .
C17 C16 Pr1 177.5(3) .
C22 C17 C18 119.7(4) .
C22 C17 C16 120.6(4) .
C18 C17 C16 119.7(4) .
C17 C22 C21 119.8(5) .
C17 C22 H25 120.1 .
C21 C22 H25 120.1 .
C20 C21 C22 119.7(5) .
C20 C21 H26 120.2 .
C22 C21 H26 120.2 .
C21 C20 C19 121.6(5) .
C21 C20 I1 119.8(4) .
C19 C20 I1 118.5(4) .
C20 C19 C18 119.2(5) .
C20 C19 H28 120.4 .
C18 C19 H28 120.4 .
C19 C18 C17 120.0(5) .
C19 C18 H29 120.0 .
C17 C18 H29 120.0 .
O6 C30 O5 124.8(4) 2_667
O6 C30 C31 117.7(4) 2_667
O5 C30 C31 117.5(3) .
C36 C31 C32 118.6(4) .
C36 C31 C30 120.9(4) .
C32 C31 C30 120.5(4) .
C33 C32 C31 120.5(4) .
C33 C32 H32 119.8 .
C31 C32 H32 119.8 .
C32 C33 C34 119.6(4) .
C32 C33 H33 120.2 .
C34 C33 H33 120.2 .
C35 C34 C33 120.9(5) .
C35 C34 I3B 120.8(4) .
C33 C34 I3B 117.9(4) .
C35 C34 I3A 118.7(4) .
C33 C34 I3A 120.0(4) .
C34 C35 C36 119.1(4) .
C34 C35 H35 120.4 .
C36 C35 H35 120.4 .
C31 C36 C35 121.3(4) .
C31 C36 H36 119.4 .
C35 C36 H36 119.4 .
C1 N1 C5 117.8(4) .
C1 N1 Pr1 119.5(3) .
C5 N1 Pr1 122.7(3) .
C10 N2 C6 119.3(4) .
C10 N2 Pr1 120.3(3) .
C6 N2 Pr1 120.1(3) .
C15 N3 C11 118.5(4) .
C15 N3 Pr1 118.3(3) .
C11 N3 Pr1 122.2(3) .
C23 O4 Pr1 92.7(3) .
C23 O3 Pr1 94.1(3) .
C16 O2 Pr1 92.1(3) .
C16 O1 Pr1 94.4(3) .
C30 O6 Pr1 163.4(3) 2_667
C30 O5 Pr1 141.4(3) .
O6 Pr1 O5 89.45(10) .
O6 Pr1 O1 79.21(12) .
O5 Pr1 O1 76.02(11) .
O6 Pr1 O3 80.86(11) .
O5 Pr1 O3 75.12(12) .
O1 Pr1 O3 144.84(11) .
O6 Pr1 O2 79.42(11) .
O5 Pr1 O2 127.20(11) .
O1 Pr1 O2 51.24(10) .
O3 Pr1 O2 149.72(11) .
O6 Pr1 O4 131.46(11) .
O5 Pr1 O4 78.31(10) .
O1 Pr1 O4 139.41(11) .
O3 Pr1 O4 50.61(10) .
O2 Pr1 O4 143.62(9) .
O6 Pr1 N1 77.96(11) .
O5 Pr1 N1 149.62(11) .
O1 Pr1 N1 127.13(11) .
O3 Pr1 N1 75.63(12) .
O2 Pr1 N1 77.93(11) .
O4 Pr1 N1 89.43(11) .
O6 Pr1 N3 150.88(13) .
O5 Pr1 N3 80.27(11) .
O1 Pr1 N3 71.90(12) .
O3 Pr1 N3 121.71(12) .
O2 Pr1 N3 85.26(12) .
O4 Pr1 N3 73.18(12) .
N1 Pr1 N3 122.87(11) .
O6 Pr1 N2 133.75(11) .
O5 Pr1 N2 136.80(10) .
O1 Pr1 N2 107.13(11) .
O3 Pr1 N2 107.60(11) .
O2 Pr1 N2 71.48(10) .
O4 Pr1 N2 72.50(10) .
N1 Pr1 N2 61.54(11) .
N3 Pr1 N2 61.33(12) .
O6 Pr1 C16 77.23(11) .
O5 Pr1 C16 101.51(12) .
O1 Pr1 C16 25.59(11) .
O3 Pr1 C16 157.89(11) .
O2 Pr1 C16 25.69(11) .
O4 Pr1 C16 151.06(10) .
N1 Pr1 C16 102.44(12) .
N3 Pr1 C16 78.25(12) .
N2 Pr1 C16 89.94(11) .
O6 Pr1 C23 106.12(12) .
O5 Pr1 C23 72.33(12) .
O1 Pr1 C23 147.77(11) .
O3 Pr1 C23 25.51(11) .
O2 Pr1 C23 160.25(11) .
O4 Pr1 C23 25.42(10) .
N1 Pr1 C23 84.65(12) .
N3 Pr1 C23 96.64(13) .
N2 Pr1 C23 92.12(11) .
C16 Pr1 C23 172.73(12) .
HW1A OW1 HW1B 116(10) .
N3 C11 C12 120.7(5) .
N3 C11 C10 116.6(4) .
C12 C11 C10 122.7(5) .
N3 C15 C14 122.5(6) .
N3 C15 H15 118.8 .
C14 C15 H15 118.8 .
C13 C12 C11 119.6(6) .
C13 C12 H12 120.2 .
C11 C12 H12 120.2 .
C13 C14 C15 119.4(7) .
C13 C14 H14 120.3 .
C15 C14 H14 120.3 .
C14 C13 C12 119.3(6) .
C14 C13 H13 120.3 .
C12 C13 H13 120.3 .

loop_
_geom_bond_atom_site_label_1
_geom_bond_atom_site_label_2
_geom_bond_distance
_geom_bond_site_symmetry_2
C1 N1 1.336(6) .
C1 C2 1.377(7) .
C1 H1 0.9300 .
C2 C3 1.374(7) .
C2 H2 0.9300 .
C3 C4 1.352(7) .
C3 H3 0.9300 .
C4 C5 1.379(6) .
C4 H4 0.9300 .
C5 N1 1.344(5) .
C5 C6 1.481(6) .
C6 N2 1.351(6) .
C6 C7 1.401(6) .
C7 C8 1.369(8) .
C7 H7 0.9300 .
C8 C9 1.356(8) .
C8 H8 0.9300 .
C9 C10 1.395(6) .
C9 H9 0.9300 .
C10 N2 1.346(5) .
C10 C11 1.476(7) .
C23 O4 1.254(5) .
C23 O3 1.260(5) .
C23 C24 1.492(6) .
C23 Pr1 2.918(4) .
C24 C29 1.377(6) .
C24 C25 1.391(6) .
C29 C28 1.385(7) .
C29 H18 0.9300 .
C28 C27 1.382(8) .
C28 H19 0.9300 .
C27 C26 1.377(8) .
C27 I2 2.093(5) .
C26 C25 1.373(7) .
C26 H21 0.9300 .
C25 H22 0.9300 .
C16 O1 1.257(5) .
C16 O2 1.259(5) .
C16 C17 1.500(6) .
C16 Pr1 2.903(4) .
C17 C22 1.375(6) .
C17 C18 1.391(6) .
C22 C21 1.391(7) .
C22 H25 0.9300 .
C21 C20 1.362(7) .
C21 H26 0.9300 .
C20 C19 1.366(7) .
C20 I1 2.078(5) .
C19 C18 1.389(7) .
C19 H28 0.9300 .
C18 H29 0.9300 .
C30 O6 1.244(5) 2_667
C30 O5 1.258(5) .
C30 C31 1.499(6) .
C31 C36 1.379(6) .
C31 C32 1.388(6) .
C32 C33 1.377(7) .
C32 H32 0.9300 .
C33 C34 1.379(7) .
C33 H33 0.9300 .
C34 C35 1.366(7) .
C34 I3B 2.021(7) .
C34 I3A 2.167(6) .
C35 C36 1.381(6) .
C35 H35 0.9300 .
C36 H36 0.9300 .
N1 Pr1 2.631(4) .
N2 Pr1 2.689(3) .
N3 C15 1.339(7) .
N3 C11 1.342(6) .
N3 Pr1 2.645(4) .
O4 Pr1 2.577(3) .
O3 Pr1 2.545(3) .
O2 Pr1 2.569(3) .
O1 Pr1 2.522(3) .
O6 C30 1.244(5) 2_667
O6 Pr1 2.374(3) .
O5 Pr1 2.386(3) .
OW1 HW1A 0.62(7) .
OW1 HW1B 0.77(7) .
C11 C12 1.388(7) .
C15 C14 1.381(8) .
C15 H15 0.9300 .
C12 C13 1.380(10) .
C12 H12 0.9300 .
C14 C13 1.335(10) .
C14 H14 0.9300 .
C13 H13 0.9300 .
